data_2219242
loop_
_publ_author_name
'Eckensberger, Urs David'
'Lerner, Hans-Wolfram'
'Bolte, Michael'

_publ_section_title
;
 4,4'-Dimethyl-2,2'-bipyridinium dichloride
;
_journal_coeditor_code BI2297
_journal_issue 9
_journal_name_full 'Acta Crystallographica Section E'
_journal_page_first o1806
_journal_paper_doi 10.1107/S1600536808026615
_journal_volume 64
_journal_year 2008
_chemical_formula_iupac 'C12 H14 N2 2+, 2(Cl -)'
_chemical_formula_moiety 'C12 H14 N2 2+, 2 Cl-'
_chemical_formula_sum 'C12 H14 Cl2 N2'
_chemical_formula_weight 257.15
_chemical_name_systematic
;
4,4'-Dimethyl-2,2'-bipyridinium dichloride
;
_space_group_IT_number 2
_symmetry_cell_setting triclinic
_symmetry_space_group_name_Hall '-P 1'
_symmetry_space_group_name_H-M 'P -1'
_atom_sites_solution_hydrogens geom
_atom_sites_solution_primary direct
_atom_sites_solution_secondary difmap
_audit_creation_method SHELXL-97
_cell_angle_alpha 93.877(15)
_cell_angle_beta 102.349(15)
_cell_angle_gamma 97.759(15)
_cell_formula_units_Z 1
_cell_length_a 5.1999(10)
_cell_length_b 7.2705(13)
_cell_length_c 8.4785(15)
_cell_measurement_reflns_used 3157
_cell_measurement_temperature 173(2)
_cell_measurement_theta_max 25.8
_cell_measurement_theta_min 3.6
_cell_volume 308.71(10)
_computing_cell_refinement 'X-AREA (Stoe & Cie, 2001)'
_computing_data_collection 'X-AREA (Stoe & Cie, 2001)'
_computing_data_reduction 'X-AREA (Stoe & Cie, 2001)'
_computing_molecular_graphics 'XP in SHELXTL-Plus (Sheldrick, 2008)'
_computing_publication_material 'SHELXL97 (Sheldrick, 2008)'
_computing_structure_refinement 'SHELXL97 (Sheldrick, 2008)'
_computing_structure_solution 'SHELXS97 (Sheldrick, 2008)'
_diffrn_ambient_temperature 173(2)
_diffrn_measured_fraction_theta_full 0.994
_diffrn_measured_fraction_theta_max 0.992
_diffrn_measurement_device_type 'Stoe IPDSII two-circle'
_diffrn_measurement_method \w
_diffrn_radiation_monochromator graphite
_diffrn_radiation_source 'fine-focus sealed tube'
_diffrn_radiation_type MoK\a
_diffrn_radiation_wavelength 0.71073
_diffrn_reflns_av_R_equivalents 0.0577
_diffrn_reflns_av_sigmaI/netI 0.0561
_diffrn_reflns_limit_h_max 6
_diffrn_reflns_limit_h_min -6
_diffrn_reflns_limit_k_max 8
_diffrn_reflns_limit_k_min -8
_diffrn_reflns_limit_l_max 9
_diffrn_reflns_limit_l_min -10
_diffrn_reflns_number 3382
_diffrn_reflns_theta_full 25.00
_diffrn_reflns_theta_max 25.58
_diffrn_reflns_theta_min 3.58
_diffrn_standards_number 0
_exptl_absorpt_coefficient_mu 0.499
_exptl_absorpt_correction_T_max 0.9334
_exptl_absorpt_correction_T_min 0.9024
_exptl_absorpt_correction_type multi-scan
_exptl_absorpt_process_details '(MULABS; Spek, 2003; Blessing, 1995)'
_exptl_crystal_colour colourless
_exptl_crystal_density_diffrn 1.383
_exptl_crystal_density_method 'not measured'
_exptl_crystal_description block
_exptl_crystal_F_000 134
_exptl_crystal_size_max 0.21
_exptl_crystal_size_mid 0.21
_exptl_crystal_size_min 0.14
_refine_diff_density_max 0.230
_refine_diff_density_min -0.227
_refine_ls_extinction_method none
_refine_ls_goodness_of_fit_ref 0.971
_refine_ls_hydrogen_treatment mixed
_refine_ls_matrix_type full
_refine_ls_number_parameters 78
_refine_ls_number_reflns 1147
_refine_ls_number_restraints 0
_refine_ls_restrained_S_all 0.971
_refine_ls_R_factor_all 0.0485
_refine_ls_R_factor_gt 0.0352
_refine_ls_shift/su_max 0.000
_refine_ls_shift/su_mean 0.000
_refine_ls_structure_factor_coef Fsqd
_refine_ls_weighting_details 'calc w=1/[\s^2^(Fo^2^)+(0.0407P)^2^] where P=(Fo^2^+2Fc^2^)/3'
_refine_ls_weighting_scheme calc
_refine_ls_wR_factor_gt 0.0756
_refine_ls_wR_factor_ref 0.0794
_reflns_number_gt 926
_reflns_number_total 1147
_reflns_threshold_expression I>2\s(I)
_cod_data_source_file bi2297.cif
_cod_data_source_block I
_cod_database_code 2219242
_cod_database_fobs_code 2219242

loop_
_symmetry_equiv_pos_as_xyz
'x, y, z'
'-x, -y, -z'

loop_
_atom_site_type_symbol
_atom_site_label
_atom_site_fract_x
_atom_site_fract_y
_atom_site_fract_z
_atom_site_U_iso_or_equiv
_atom_site_adp_type
_atom_site_calc_flag
_atom_site_refinement_flags
_atom_site_occupancy
Cl Cl1 0.97517(12) 0.22553(7) 0.26756(7) 0.02679(18) Uani d . 1
N N1 0.6763(4) 0.3002(2) 0.5264(2) 0.0219(4) Uani d . 1
H H1 0.749(6) 0.296(4) 0.444(4) 0.047(8) Uiso d . 1
C C1 0.5194(4) 0.4274(2) 0.5570(2) 0.0195(4) Uani d . 1
C C2 0.7255(5) 0.1636(3) 0.6223(3) 0.0254(5) Uani d . 1
H H2 0.8362 0.0774 0.5967 0.031 Uiso calc R 1
C C3 0.6195(5) 0.1455(3) 0.7564(3) 0.0273(5) Uani d . 1
H H3 0.6568 0.0483 0.8232 0.033 Uiso calc R 1
C C4 0.4553(4) 0.2725(3) 0.7936(3) 0.0223(5) Uani d . 1
C C5 0.4078(4) 0.4121(3) 0.6904(2) 0.0210(5) Uani d . 1
H H5 0.2957 0.4988 0.7125 0.025 Uiso calc R 1
C C6 0.3345(5) 0.2555(3) 0.9383(3) 0.0287(5) Uani d . 1
H H6A 0.2337 0.3585 0.9488 0.043 Uiso calc R 1
H H6B 0.4761 0.2605 1.0362 0.043 Uiso calc R 1
H H6C 0.2147 0.1365 0.9244 0.043 Uiso calc R 1

loop_
_atom_site_aniso_label
_atom_site_aniso_U_11
_atom_site_aniso_U_22
_atom_site_aniso_U_33
_atom_site_aniso_U_12
_atom_site_aniso_U_13
_atom_site_aniso_U_23
Cl1 0.0285(3) 0.0269(3) 0.0288(3) 0.00927(19) 0.0113(2) 0.00399(18)
N1 0.0236(10) 0.0228(8) 0.0223(10) 0.0070(7) 0.0082(8) 0.0064(7)
C1 0.0204(11) 0.0195(9) 0.0181(10) 0.0029(8) 0.0031(8) 0.0028(8)
C2 0.0262(12) 0.0238(9) 0.0293(12) 0.0086(8) 0.0081(10) 0.0084(8)
C3 0.0284(13) 0.0244(10) 0.0295(12) 0.0066(9) 0.0032(10) 0.0110(9)
C4 0.0231(11) 0.0217(9) 0.0204(10) -0.0012(8) 0.0035(9) 0.0039(8)
C5 0.0243(12) 0.0196(9) 0.0200(10) 0.0061(8) 0.0043(9) 0.0049(8)
C6 0.0350(14) 0.0301(11) 0.0218(11) 0.0040(10) 0.0076(10) 0.0075(9)

loop_
_atom_type_symbol
_atom_type_description
_atom_type_scat_dispersion_real
_atom_type_scat_dispersion_imag
_atom_type_scat_source
C C 0.0033 0.0016 'International Tables Vol C Tables 4.2.6.8 and 6.1.1.4'
H H 0.0000 0.0000 'International Tables Vol C Tables 4.2.6.8 and 6.1.1.4'
Cl Cl 0.1484 0.1585 'International Tables Vol C Tables 4.2.6.8 and 6.1.1.4'
N N 0.0061 0.0033 'International Tables Vol C Tables 4.2.6.8 and 6.1.1.4'

loop_
_geom_angle_atom_site_label_1
_geom_angle_atom_site_label_2
_geom_angle_atom_site_label_3
_geom_angle_site_symmetry_3
_geom_angle
C2 N1 C1 . 121.9(2)
C2 N1 H1 . 113.5(19)
C1 N1 H1 . 124.6(19)
N1 C1 C5 . 118.08(18)
N1 C1 C1 2_666 117.0(2)
C5 C1 C1 2_666 124.9(2)
N1 C2 C3 . 121.46(17)
N1 C2 H2 . 119.3
C3 C2 H2 . 119.3
C2 C3 C4 . 119.17(19)
C2 C3 H3 . 120.4
C4 C3 H3 . 120.4
C5 C4 C3 . 117.6(2)
C5 C4 C6 . 121.92(17)
C3 C4 C6 . 120.46(19)
C1 C5 C4 . 121.78(17)
C1 C5 H5 . 119.1
C4 C5 H5 . 119.1
C4 C6 H6A . 109.5
C4 C6 H6B . 109.5
H6A C6 H6B . 109.5
C4 C6 H6C . 109.5
H6A C6 H6C . 109.5
H6B C6 H6C . 109.5

loop_
_geom_bond_atom_site_label_1
_geom_bond_atom_site_label_2
_geom_bond_site_symmetry_2
_geom_bond_distance
N1 C2 . 1.342(3)
N1 C1 . 1.360(2)
N1 H1 . 0.86(3)
C1 C5 . 1.382(3)
C1 C1 2_666 1.484(4)
C2 C3 . 1.372(3)
C2 H2 . 0.950
C3 C4 . 1.404(3)
C3 H3 . 0.950
C4 C5 . 1.397(3)
C4 C6 . 1.498(3)
C5 H5 . 0.950
C6 H6A . 0.980
C6 H6B . 0.980
C6 H6C . 0.980

loop_
_geom_hbond_atom_site_label_D
_geom_hbond_atom_site_label_H
_geom_hbond_atom_site_label_A
_geom_hbond_site_symmetry_A
_geom_hbond_distance_DH
_geom_hbond_distance_HA
_geom_hbond_distance_DA
_geom_hbond_angle_DHA
N1 H1 Cl1 . 0.86(3) 2.17(3) 3.009(2) 165(3)
C2 H2 Cl1 2_756 0.95 2.75 3.496(2) 136
C5 H5 Cl1 2_666 0.95 2.62 3.554(2) 169

loop_
_geom_torsion_atom_site_label_1
_geom_torsion_atom_site_label_2
_geom_torsion_atom_site_label_3
_geom_torsion_atom_site_label_4
_geom_torsion_site_symmetry_1
_geom_torsion_site_symmetry_4
_geom_torsion
C2 N1 C1 C5 . . -0.5(3)
C2 N1 C1 C1 . 2_666 179.7(2)
C1 N1 C2 C3 . . 0.0(3)
N1 C2 C3 C4 . . 0.2(3)
C2 C3 C4 C5 . . 0.1(3)
C2 C3 C4 C6 . . 179.4(2)
N1 C1 C5 C4 . . 0.9(3)
C1 C1 C5 C4 2_666 . -179.3(2)
C3 C4 C5 C1 . . -0.7(3)
C6 C4 C5 C1 . . -180.0(2)
